data_1556818
loop_
_publ_author_name
'Sanjuan-Szklarz, W Fabiola'
'Hoser, Anna A.'
'Gutmann, Matthias'
'Madsen, Anders \/Ostergaard'
'Wo\'zniak, Krzysztof'

_publ_section_title
;
 Yes, one can obtain better quality structures from routine X-ray data
 collection.
;
_journal_issue 'Pt 1'
_journal_name_full IUCrJ
_journal_page_first 61
_journal_page_last 70
_journal_paper_doi 10.1107/S2052252515020941
_journal_volume 3
_journal_year 2016
_chemical_formula_moiety '2(Cl), H5 O2, C14 H19 N2'
_chemical_formula_sum 'C14 H24 Cl2 N2 O2'
_chemical_formula_weight 323.26
_space_group_crystal_system monoclinic
_space_group_IT_number 14
_space_group_name_Hall '-P 2yn'
_space_group_name_H-M_alt 'P 1 21/n 1'
_symmetry_Int_Tables_number 14
_audit_creation_date 2015-05-07
_audit_creation_method
;
Olex2 1.2
(compiled 2015.01.26 svn.r3150 for OlexSys, GUI svn.r4998)
;
_audit_update_record ' 2008-07-30T15:42  Initial CIF as created by GSAS2CIF'
_cell_angle_alpha 90
_cell_angle_beta 101.639(1)
_cell_angle_gamma 90
_cell_formula_units_Z 4
_cell_length_a 10.085(1)
_cell_length_b 9.811(1)
_cell_length_c 17.915(1)
_cell_volume 1736.1(3)
_computing_molecular_graphics 'Olex2 (Dolomanov et al., 2009)'
_computing_publication_material 'Olex2 (Dolomanov et al., 2009)'
_computing_structure_refinement 'olex2.refine (Bourhis et al., 2015)'
_diffrn_ambient_temperature 100.15
_diffrn_measured_fraction_theta_full 0.2016
_diffrn_measured_fraction_theta_max 0.1816
_diffrn_radiation_type 'Mo K\a'
_diffrn_radiation_wavelength 0.71073
_diffrn_reflns_av_R_equivalents 0.1261
_diffrn_reflns_av_unetI/netI 0.0919
_diffrn_reflns_limit_h_max 17
_diffrn_reflns_limit_h_min -17
_diffrn_reflns_limit_k_max 16
_diffrn_reflns_limit_k_min -10
_diffrn_reflns_limit_l_max 34
_diffrn_reflns_limit_l_min -33
_diffrn_reflns_number 11288
_diffrn_reflns_theta_full 49.2007
_diffrn_reflns_theta_max 49.20
_diffrn_reflns_theta_min 2.15
_exptl_absorpt_coefficient_mu 0.198
_exptl_crystal_density_diffrn 1.2367
_exptl_crystal_F_000 211.1520
_exptl_crystal_size_max 5
_exptl_crystal_size_mid 3
_exptl_crystal_size_min 1
_refine_diff_density_max 2.6984
_refine_diff_density_min -2.5752
_refine_diff_density_rms 0.6339
_refine_ls_d_res_high 0.4694
_refine_ls_d_res_low 9.4621
_refine_ls_extinction_expression Fc^*^=kFc[1+0.001xFc^2^\l^3^/sin(2\q)]^-1/4^
_refine_ls_goodness_of_fit_all 2.62
_refine_ls_goodness_of_fit_ref 1.5059
_refine_ls_hydrogen_treatment refall
_refine_ls_matrix_type full
_refine_ls_number_constraints 0
_refine_ls_number_parameters 397
_refine_ls_number_reflns 3189
_refine_ls_number_restraints 0
_refine_ls_restrained_S_all 1.5059
_refine_ls_R_factor_all 0.0806
_refine_ls_R_factor_gt 0.0783
_refine_ls_shift/su_max 0.0356
_refine_ls_shift/su_mean 0.0098
_refine_ls_structure_factor_coef Fsqd
_refine_ls_weighting_details 'w=1/[\s^2^(Fo^2^)+(0.1504P)^2^+26.7300P] where P=(Fo^2^+2Fc^2^)/3'
_refine_ls_weighting_scheme calc
_refine_ls_wR_factor_gt 0.2879
_refine_ls_wR_factor_ref 0.2884
_reflns_Friedel_coverage 0.0
_reflns_limit_h_max 15
_reflns_limit_h_min -17
_reflns_limit_k_max 16
_reflns_limit_k_min 0
_reflns_limit_l_max 34
_reflns_limit_l_min -13
_reflns_number_gt 3170
_reflns_number_total 3189
_reflns_threshold_expression I>=2u(I)
_cod_data_source_file fc5011.cif
_cod_data_source_block DMAN_N_100
_cod_original_sg_symbol_Hall '-P 2ybc (x-z,y,z)'
_cod_database_code 1556818
_olex2_refinement_description
;
1. Twinned data refinement
 Scales: -3.58879 1.40948 0.99257 1.19007 0.99667
;
_olex2_submission_special_instructions 'No special instructions were received'

loop_
_space_group_symop_id
_space_group_symop_operation_xyz
1 x,y,z
2 -x+1/2,y+1/2,-z+1/2
3 -x,-y,-z
4 x-1/2,-y-1/2,z-1/2

loop_
_atom_site_label
_atom_site_type_symbol
_atom_site_fract_x
_atom_site_fract_y
_atom_site_fract_z
_atom_site_U_iso_or_equiv
_atom_site_adp_type
_atom_site_occupancy
Cl1 Cl 0.0122(3) 0.9001(4) 0.66795(18) 0.0213(7) Uani 1.000000
Cl2 Cl 0.4771(3) 0.9091(4) 0.84604(18) 0.0190(7) Uani 1.000000
O1 O 0.1388(6) 0.6504(8) 0.7428(3) 0.0234(12) Uani 1.000000
O2 O 0.3829(7) 0.6592(8) 0.7530(4) 0.0284(14) Uani 1.000000
H1a H 0.0992(12) 0.5694(12) 0.7118(6) 0.030(2) Uani 1.000000
H1b H 0.0936(13) 0.7335(14) 0.7183(6) 0.035(3) Uani 1.000000
H2a H 0.4203(13) 0.7409(15) 0.7830(7) 0.039(3) Uani 1.000000
H2b H 0.4232(13) 0.5770(13) 0.7801(7) 0.035(2) Uani 1.000000
H1c H 0.2595(14) 0.6552(14) 0.7486(6) 0.038(3) Uani 1.000000
N1 N 0.8348(3) 0.8423(4) 0.88226(16) 0.0149(6) Uani 1.000000
N2 N 0.7253(3) 0.7517(4) 0.99269(15) 0.0132(6) Uani 1.000000
C1 C 0.9657(4) 0.7962(5) 0.9247(2) 0.0136(8) Uani 1.000000
C2 C 1.0824(5) 0.8186(6) 0.8968(2) 0.0190(10) Uani 1.000000
C3 C 1.2095(5) 0.7749(6) 0.9375(3) 0.0207(10) Uani 1.000000
C4 C 1.2195(4) 0.7084(6) 1.0058(3) 0.0175(9) Uani 1.000000
C5 C 1.1134(5) 0.6116(6) 1.1060(2) 0.0176(9) Uani 1.000000
C6 C 1.0006(5) 0.5833(6) 1.1361(2) 0.0208(11) Uani 1.000000
C7 C 0.8728(4) 0.6287(5) 1.0975(2) 0.0160(9) Uani 1.000000
C8 C 0.8597(4) 0.6994(5) 1.0303(2) 0.0132(8) Uani 1.000000
C9 C 0.9723(4) 0.7270(5) 0.9954(2) 0.0114(8) Uani 1.000000
C10 C 1.1020(4) 0.6814(5) 1.0357(2) 0.0140(8) Uani 1.000000
C11 C 0.7927(5) 0.7651(8) 0.8102(2) 0.0245(13) Uani 1.000000
C12 C 0.8311(5) 0.9907(7) 0.8694(4) 0.0273(12) Uani 1.000000
C13 C 0.6762(5) 0.8600(6) 1.0384(3) 0.0212(10) Uani 1.000000
C14 C 0.6236(5) 0.6417(6) 0.9729(3) 0.0192(9) Uani 1.000000
H1 H 0.7508(11) 0.8012(13) 0.9379(6) 0.031(2) Uani 1.000000
H2 H 1.0741(12) 0.8702(15) 0.8425(6) 0.037(3) Uani 1.000000
H3 H 1.2993(10) 0.7972(16) 0.9148(7) 0.039(3) Uani 1.000000
H4 H 1.3184(10) 0.6766(15) 1.0387(6) 0.034(3) Uani 1.000000
H5 H 1.2163(10) 0.5810(16) 1.1361(6) 0.036(3) Uani 1.000000
H6 H 1.0107(12) 0.5292(17) 1.1894(6) 0.042(3) Uani 1.000000
H7 H 0.7848(10) 0.6103(16) 1.1223(6) 0.038(3) Uani 1.000000
H11a H 0.7937(17) 0.6580(19) 0.8225(7) 0.049(3) Uani 1.000000
H11b H 0.8583(14) 0.784(2) 0.7705(6) 0.056(5) Uani 1.000000
H11c H 0.6890(12) 0.7954(18) 0.7845(7) 0.044(3) Uani 1.000000
H12a H 0.8620(18) 1.0428(18) 0.9231(11) 0.059(4) Uani 1.000000
H12b H 0.8964(14) 1.0198(19) 0.8307(12) 0.064(5) Uani 1.000000
H12c H 0.7277(12) 1.0200(16) 0.8445(9) 0.046(3) Uani 1.000000
H13a H 0.6499(15) 0.8150(17) 1.0890(6) 0.046(4) Uani 1.000000
H13b H 0.7533(14) 0.9379(16) 1.0543(8) 0.047(3) Uani 1.000000
H13c H 0.5868(13) 0.9041(17) 1.0040(7) 0.043(3) Uani 1.000000
H14a H 0.6026(13) 0.5943(17) 1.0242(7) 0.046(3) Uani 1.000000
H14b H 0.6598(14) 0.5657(15) 0.9369(8) 0.043(3) Uani 1.000000
H14c H 0.5305(12) 0.6896(16) 0.9402(8) 0.041(3) Uani 1.000000

loop_
_atom_site_aniso_label
_atom_site_aniso_U_11
_atom_site_aniso_U_22
_atom_site_aniso_U_33
_atom_site_aniso_U_12
_atom_site_aniso_U_13
_atom_site_aniso_U_23
Cl1 0.0219(14) 0.021(2) 0.0196(12) -0.0001(13) 0.0005(10) 0.0013(13)
Cl2 0.0154(12) 0.022(2) 0.0204(11) 0.0007(12) 0.0046(9) 0.0022(13)
O1 0.032(3) 0.022(4) 0.0144(19) 0.002(3) 0.0015(18) -0.002(2)
O2 0.034(3) 0.023(4) 0.025(3) -0.003(3) -0.000(2) 0.001(3)
H1a 0.041(6) 0.017(6) 0.032(5) -0.004(4) 0.007(4) -0.000(4)
H1b 0.045(6) 0.028(7) 0.031(5) 0.010(5) 0.005(4) -0.005(5)
H2a 0.045(6) 0.033(8) 0.039(5) -0.010(5) 0.006(5) -0.003(5)
H2b 0.047(6) 0.023(7) 0.034(5) 0.002(5) 0.004(4) 0.001(5)
H1c 0.058(7) 0.027(7) 0.026(4) 0.009(6) 0.002(4) 0.004(4)
N1 0.0155(12) 0.0181(18) 0.0115(10) 0.0025(12) 0.0039(8) 0.0030(11)
N2 0.0118(11) 0.0179(18) 0.0107(9) -0.0001(10) 0.0045(8) -0.0025(10)
C1 0.0115(16) 0.018(2) 0.0122(14) 0.0013(15) 0.0051(11) 0.0004(15)
C2 0.0138(18) 0.027(3) 0.0179(16) 0.0012(16) 0.0074(13) 0.0043(17)
C3 0.0163(18) 0.026(3) 0.0223(18) -0.0004(18) 0.0099(14) 0.0028(18)
C4 0.0123(17) 0.019(3) 0.0218(18) 0.0004(16) 0.0057(13) -0.0014(17)
C5 0.0176(18) 0.023(3) 0.0120(15) 0.0026(16) 0.0016(13) 0.0022(16)
C6 0.0184(19) 0.032(3) 0.0130(15) 0.0050(19) 0.0048(13) 0.0082(17)
C7 0.0182(18) 0.019(3) 0.0119(14) 0.0019(16) 0.0060(13) 0.0045(15)
C8 0.0146(17) 0.017(2) 0.0084(13) -0.0020(15) 0.0032(11) -0.0001(14)
C9 0.0131(16) 0.012(2) 0.0101(13) -0.0006(13) 0.0038(11) 0.0007(13)
C10 0.0105(16) 0.019(3) 0.0127(14) 0.0008(15) 0.0034(11) -0.0013(14)
C11 0.020(2) 0.041(4) 0.0122(15) 0.007(2) 0.0030(13) -0.0029(19)
C12 0.019(2) 0.020(3) 0.043(3) 0.0012(19) 0.007(2) 0.013(2)
C13 0.0194(19) 0.027(3) 0.0193(17) 0.0072(19) 0.0080(15) -0.0041(18)
C14 0.0174(18) 0.020(3) 0.0195(17) -0.0048(17) 0.0032(14) 0.0001(17)
H1 0.029(5) 0.034(7) 0.028(4) 0.001(4) 0.003(3) -0.003(4)
H2 0.040(6) 0.047(9) 0.029(4) -0.004(5) 0.017(4) 0.015(5)
H3 0.017(4) 0.053(9) 0.051(6) 0.001(4) 0.017(4) 0.018(6)
H4 0.016(4) 0.048(8) 0.037(5) 0.005(4) 0.002(3) 0.006(5)
H5 0.022(4) 0.057(9) 0.028(4) 0.001(5) 0.001(3) 0.007(5)
H6 0.034(5) 0.069(10) 0.023(4) 0.008(6) 0.007(4) 0.020(5)
H7 0.023(4) 0.065(9) 0.029(4) 0.001(5) 0.013(3) 0.015(5)
H11a 0.067(9) 0.041(10) 0.036(6) 0.006(7) 0.008(6) -0.014(6)
H11b 0.042(7) 0.102(15) 0.027(5) -0.000(7) 0.015(4) -0.009(6)
H11c 0.030(5) 0.069(11) 0.032(5) 0.006(5) 0.000(4) -0.002(6)
H12a 0.059(9) 0.031(9) 0.081(11) 0.000(7) 0.003(8) -0.010(8)
H12b 0.040(7) 0.050(11) 0.112(14) 0.011(6) 0.037(8) 0.052(10)
H12c 0.027(5) 0.039(8) 0.068(8) 0.012(5) 0.003(5) 0.006(7)
H13a 0.061(8) 0.059(10) 0.027(4) 0.015(7) 0.027(5) -0.001(5)
H13b 0.048(7) 0.036(9) 0.055(7) -0.003(6) 0.006(6) -0.024(6)
H13c 0.037(6) 0.049(9) 0.040(5) 0.022(6) 0.002(4) 0.002(6)
H14a 0.043(6) 0.056(10) 0.038(5) -0.015(6) 0.006(5) 0.017(6)
H14b 0.054(8) 0.028(8) 0.049(7) -0.004(6) 0.011(6) -0.016(5)
H14c 0.031(5) 0.040(8) 0.048(6) -0.007(5) -0.004(4) 0.005(6)

loop_
_atom_type_symbol
_atom_type_scat_dispersion_real
_atom_type_scat_dispersion_imag
_atom_type_scat_Cromer_Mann_a1
_atom_type_scat_Cromer_Mann_a2
_atom_type_scat_Cromer_Mann_a3
_atom_type_scat_Cromer_Mann_a4
_atom_type_scat_Cromer_Mann_b1
_atom_type_scat_Cromer_Mann_b2
_atom_type_scat_Cromer_Mann_b3
_atom_type_scat_Cromer_Mann_b4
_atom_type_scat_Cromer_Mann_c
_atom_type_scat_source
_atom_type_scat_dispersion_source
H 0.00000 0.00000 0.00000 0.00000 0.00000 0.00000 0.00000 0.00000 0.00000 0.00000 -3.739 'Custom 4-Gaussian' custom
C 0.00000 0.00000 0.00000 0.00000 0.00000 0.00000 0.00000 0.00000 0.00000 0.00000 6.646 'Custom 4-Gaussian' custom
Cl 0.00000 0.00000 0.00000 0.00000 0.00000 0.00000 0.00000 0.00000 0.00000 0.00000 9.577 'Custom 4-Gaussian' custom
O 0.00000 0.00000 0.00000 0.00000 0.00000 0.00000 0.00000 0.00000 0.00000 0.00000 5.803 'Custom 4-Gaussian' custom
N 0.00000 0.00000 0.00000 0.00000 0.00000 0.00000 0.00000 0.00000 0.00000 0.00000 9.36 'Custom 4-Gaussian' custom

loop_
_geom_angle_atom_site_label_1
_geom_angle_atom_site_label_2
_geom_angle_atom_site_label_3
_geom_angle
H1b O1 H1a 108.0(11)
H1c O1 H1a 111.2(11)
H1c O1 H1b 112.0(12)
H2b O2 H2a 108.6(12)
H1c O2 H2a 109.2(12)
H1c O2 H2b 108.5(12)
O2 H1c O1 178.7(11)
C11 N1 C1 111.5(3)
C12 N1 C1 112.4(4)
C12 N1 C11 112.0(4)
H1 N1 C1 98.4(5)
H1 N1 C11 110.0(5)
H1 N1 C12 111.9(6)
C13 N2 C8 112.0(3)
C14 N2 C8 112.5(4)
C14 N2 C13 111.2(3)
H1 N2 C8 101.0(6)
H1 N2 C13 108.7(7)
H1 N2 C14 111.1(6)
C2 C1 N1 120.6(4)
C9 C1 N1 119.1(3)
C9 C1 C2 120.3(4)
C3 C2 C1 121.1(4)
H2 C2 C1 118.7(7)
H2 C2 C3 120.2(7)
C4 C3 C2 120.1(4)
H3 C3 C2 119.1(8)
H3 C3 C4 120.7(8)
C10 C4 C3 120.5(4)
H4 C4 C3 120.7(7)
H4 C4 C10 118.7(7)
C10 C5 C6 121.2(4)
H5 C5 C6 121.2(7)
H5 C5 C10 117.5(7)
C7 C6 C5 119.4(4)
H6 C6 C5 120.4(7)
H6 C6 C7 120.3(7)
C8 C7 C6 120.5(4)
H7 C7 C6 119.4(7)
H7 C7 C8 120.1(7)
C7 C8 N2 119.5(3)
C9 C8 N2 118.1(3)
C9 C8 C7 122.3(4)
C8 C9 C1 125.4(4)
C10 C9 C1 118.0(3)
C10 C9 C8 116.6(4)
C5 C10 C4 120.1(4)
C9 C10 C4 119.9(4)
C9 C10 C5 120.0(4)
H11a C11 N1 109.3(8)
H11b C11 N1 112.4(10)
H11b C11 H11a 108.6(14)
H11c C11 N1 108.0(9)
H11c C11 H11a 108.7(14)
H11c C11 H11b 109.7(11)
H12a C12 N1 109.6(11)
H12b C12 N1 111.1(11)
H12b C12 H12a 110.0(17)
H12c C12 N1 108.5(10)
H12c C12 H12a 108.7(13)
H12c C12 H12b 108.9(13)
H13a C13 N2 109.5(9)
H13b C13 N2 110.3(8)
H13b C13 H13a 110.5(13)
H13c C13 N2 107.8(8)
H13c C13 H13a 108.8(11)
H13c C13 H13b 109.8(14)
H14a C14 N2 110.6(8)
H14b C14 N2 109.8(8)
H14b C14 H14a 110.5(13)
H14c C14 N2 106.8(8)
H14c C14 H14a 109.9(11)
H14c C14 H14b 109.1(12)
N2 H1 N1 157.8(9)

loop_
_geom_bond_atom_site_label_1
_geom_bond_atom_site_label_2
_geom_bond_distance
O1 H1a 1.006(14)
O1 H1b 0.992(15)
O1 H1c 1.201(16)
O2 H2a 0.995(16)
O2 H2b 0.986(16)
O2 H1c 1.232(16)
N1 C1 1.456(5)
N1 C11 1.483(6)
N1 C12 1.474(8)
N1 H1 1.488(11)
N2 C8 1.478(5)
N2 C13 1.486(6)
N2 C14 1.482(6)
N2 H1 1.170(11)
C1 C2 1.386(6)
C1 C9 1.428(6)
C2 C3 1.407(7)
C2 H2 1.086(11)
C3 C4 1.373(7)
C3 H3 1.086(10)
C4 C10 1.420(6)
C4 H4 1.096(11)
C5 C6 1.381(7)
C5 C10 1.419(6)
C5 H5 1.110(11)
C6 C7 1.406(6)
C6 H6 1.080(11)
C7 C8 1.373(6)
C7 H7 1.084(10)
C8 C9 1.428(5)
C9 C10 1.432(6)
C11 H11a 1.07(2)
C11 H11b 1.080(13)
C11 H11c 1.096(13)
C12 H12a 1.08(2)
C12 H12b 1.086(15)
C12 H12c 1.087(12)
C13 H13a 1.088(13)
C13 H13b 1.086(16)
C13 H13c 1.075(12)
C14 H14a 1.089(13)
C14 H14b 1.095(15)
C14 H14c 1.106(14)

loop_
_twin_individual_id
_twin_individual_mass_fraction_refined
1 -3.58879
2 1.40948
3 0.99257
4 1.19007
5 0.99667
